data_4022225
loop_
_publ_author_name
'Xiaomei Zhang'
'Zhaohui Qu'
'Zhihua Ma'
'Weifeng Shi'
'Xianglin Jin'
'Jianbo Wang'

_publ_section_title
;
 Catalytic Asymmetric [2,3]-Sigmatropic Rearrangement of
 Sulfur Ylides Generated from Copper(I) Carbenoids and Allyl Sulfides
;
_journal_name_full 'Journal of Organic Chemistry'
_journal_page_first 5621
_journal_page_last 5625
_journal_paper_doi 10.1021/jo025687f
_journal_volume 67
_journal_year 2002
_chemical_formula_sum 'C27 H31 N O3 S2'
_chemical_formula_weight 481.65
_chemical_name_systematic
;
N-[(2R)-Thiophenyl-2-allyl-phenylacetyl] (1S)-camphorsultam 
;
_space_group_IT_number 19
_symmetry_cell_setting orthorhombic
_symmetry_space_group_name_Hall 'P 2ac 2ab'
_symmetry_space_group_name_H-M 'P 21 21 21'
_atom_sites_solution_hydrogens 'hydrogen atoms are generated by HFIX instructions'
_atom_sites_solution_primary direct
_atom_sites_solution_secondary difmap
_audit_creation_method SHELXL-97
_cell_angle_alpha 90.00
_cell_angle_beta 90.00
_cell_angle_gamma 90.00
_cell_formula_units_Z 4
_cell_length_a 14.808(1)
_cell_length_b 15.348(1)
_cell_length_c 11.096(1)
_cell_measurement_reflns_used 23514
_cell_measurement_temperature 293(2)
_cell_measurement_theta_max 27.48
_cell_measurement_theta_min 2.65
_cell_volume 2521.8(8)
_computing_cell_refinement
;
                                   Molecular Structure Corporation (1994)
                                   MSC/AFC Diffractometer Control Software
                                   MSC, 3200 Research Forest Drive, The
                                   Woodlands, TX 77381 USA.
;
_computing_data_collection
;
                                   Molecular Structure Corporation (1994)
                                   MSC/AFC Diffractometer Control Software
                                   MSC, 3200 Research Forest Drive, The
                                   Woodlands, TX 77381, USA.
;
_computing_data_reduction
;
                                   Sheldrick, G. M. (1997) SHELXS97, Program
                                   for the Solution of Crystal Structure,
                                   University of Gottingen, Germany.
;
_computing_molecular_graphics
;
                                   Interactive Molecular Graphics XP, Virsion
                                   4.2 for MSDOS (1990), Siemens Analytical
                                   X-ray Instruments Inc., Madison, Wisconsin,
                                   USA.
;
_computing_publication_material
;
                                   Sheldrick, G. M. (1997) SHELXL97, Program
                                   for the refinement of Crystal Structure,
                                   University of Gottingen, Germany.
;
_computing_structure_refinement
;
                                   Sheldrick, G. M. (1997) SHELXL97, Program
                                   for the Refinement of Crystal Structure,
                                   University of Gottingen, Germany.
;
_computing_structure_solution
;
                                   Sheldrick, G. M. (1997) SHELXS97, Program
                                   for the Solution of Crystal Structure,
                                   University of Gottingen, Germany.
;
_diffrn_ambient_temperature 293(2)
_diffrn_detector_area_resol_mean '100x100 microns'
_diffrn_measured_fraction_theta_full 0.998
_diffrn_measured_fraction_theta_max 0.998
_diffrn_measurement_device_type 'Rigaku RAXIS RAPID IP'
_diffrn_measurement_method Oscillation
_diffrn_radiation_monochromator graphite
_diffrn_radiation_source 'fine-focus sealed tube'
_diffrn_radiation_type MoK\a
_diffrn_radiation_wavelength 0.71073
_diffrn_reflns_av_R_equivalents 0.0726
_diffrn_reflns_av_sigmaI/netI 0.0890
_diffrn_reflns_limit_h_max 19
_diffrn_reflns_limit_h_min -19
_diffrn_reflns_limit_k_max 19
_diffrn_reflns_limit_k_min -19
_diffrn_reflns_limit_l_max 14
_diffrn_reflns_limit_l_min -14
_diffrn_reflns_number 23514
_diffrn_reflns_theta_full 27.48
_diffrn_reflns_theta_max 27.48
_diffrn_reflns_theta_min 2.65
_exptl_absorpt_coefficient_mu 0.240
_exptl_absorpt_correction_T_max 1.4263
_exptl_absorpt_correction_T_min 0.6942
_exptl_absorpt_correction_type empirical
_exptl_crystal_colour Colourless
_exptl_crystal_density_diffrn 1.269
_exptl_crystal_density_method 'not measured'
_exptl_crystal_description Block
_exptl_crystal_F_000 1024
_exptl_crystal_size_max 0.60
_exptl_crystal_size_mid 0.50
_exptl_crystal_size_min 0.35
_refine_diff_density_max 0.176
_refine_diff_density_min -0.172
_refine_diff_density_rms 0.040
_refine_ls_abs_structure_details 'Flack H D (1983), Acta Cryst. A39, 876-881'
_refine_ls_abs_structure_Flack 0.18(7)
_refine_ls_extinction_coef 0.0045(2)
_refine_ls_extinction_expression Fc^*^=kFc[1+0.001xFc^2^\l^3^/sin(2\q)]^-1/4^
_refine_ls_extinction_method SHELXL97
_refine_ls_goodness_of_fit_ref 0.699
_refine_ls_hydrogen_treatment
;
                                  hydrogen coordinates ride on the coordinates
                                  of the previous atom, the isotropic U values
                                  are 1.2 OR 1.5 time over the U values of the
                                  previous atom.
;
_refine_ls_matrix_type full
_refine_ls_number_parameters 301
_refine_ls_number_reflns 3245
_refine_ls_number_restraints 0
_refine_ls_restrained_S_all 0.699
_refine_ls_R_factor_all 0.0501
_refine_ls_R_factor_gt 0.0303
_refine_ls_shift/su_max 0.001
_refine_ls_shift/su_mean 0.000
_refine_ls_structure_factor_coef Fsqd
_refine_ls_weighting_details 'w=1/[\s^2^(Fo^2^)+(0.0000P)^2^+0.0000P] where P=(Fo^2^+2Fc^2^)/3'
_refine_ls_weighting_scheme calc
_refine_ls_wR_factor_gt 0.0390
_refine_ls_wR_factor_ref 0.0416
_reflns_number_gt 2259
_reflns_number_total 3245
_reflns_threshold_expression >2sigma(I)
_cod_data_source_file jo025687f_s2.cif
_cod_data_source_block Jianbo_Wang
_cod_depositor_comments
;
The following automatic conversions were performed:
'_symmetry_cell_setting' value 'Orthorhombic' changed to 'orthorhombic'
according to '/home/saulius/struct/CIF-dictionaries/cif_core.dic'
dictionary named 'cif_core.dic' version 2.4.1 from
2010-06-29.

'_exptl_absorpt_correction_type' value 'Empirical' changed to
'empirical' according to
'/home/saulius/struct/CIF-dictionaries/cif_core.dic' dictionary named
'cif_core.dic' version 2.4.1 from 2010-06-29.

Automatic conversion script
Id: cif_fix_enum 1527 2010-12-29 10:47:43Z saulius 

The following automatic conversions were performed:

'_refine_ls_weighting_scheme' value 'calc
w=1/[\s^2^(Fo^2^)+(0.0000P)^2^+0.0000P] where P=(Fo^2^+2Fc^2^)/3' was
changed to 'calc'. New tag '_refine_ls_weighting_details' was
created. The value of the new tag was set to
'w=1/[\s^2^(Fo^2^)+(0.0000P)^2^+0.0000P] where P=(Fo^2^+2Fc^2^)/3'.

Automatic conversion script
Id: cif_fix_values 3143 2015-03-26 13:38:13Z robertas 
;
_cod_database_code 4022225

loop_
_symmetry_equiv_pos_as_xyz
'x, y, z'
'-x+1/2, -y, z+1/2'
'-x, y+1/2, -z+1/2'
'x+1/2, -y+1/2, -z'

loop_
_atom_site_label
_atom_site_type_symbol
_atom_site_fract_x
_atom_site_fract_y
_atom_site_fract_z
_atom_site_U_iso_or_equiv
_atom_site_adp_type
_atom_site_occupancy
_atom_site_calc_flag
_atom_site_refinement_flags
S1 S 0.01340(4) 0.86728(4) 0.73702(5) 0.03879(15) Uani 1 d .
S2 S 0.30190(3) 0.75883(4) 0.93813(6) 0.04889(17) Uani 1 d .
O1 O 0.06169(9) 0.83630(10) 0.96481(14) 0.0480(4) Uani 1 d .
O2 O 0.31942(11) 0.70782(15) 0.83458(17) 0.0840(7) Uani 1 d .
O3 O 0.33392(10) 0.84546(11) 0.9418(2) 0.0903(7) Uani 1 d .
N1 N 0.18907(10) 0.75672(11) 0.96708(15) 0.0345(4) Uani 1 d .
C1 C 0.01364(13) 0.87676(14) 0.57733(19) 0.0377(5) Uani 1 d .
C2 C -0.03307(13) 0.81671(17) 0.5081(2) 0.0460(6) Uani 1 d .
H2 H -0.0588 0.7684 0.5453 0.055 Uiso 1 calc R
C3 C -0.04212(15) 0.82704(18) 0.3855(2) 0.0556(7) Uani 1 d .
H3 H -0.0742 0.7866 0.3401 0.067 Uiso 1 calc R
C4 C -0.00272(17) 0.89866(17) 0.3308(2) 0.0620(8) Uani 1 d .
H4 H -0.0077 0.9060 0.2478 0.074 Uiso 1 calc R
C5 C 0.04384(15) 0.95928(17) 0.3985(2) 0.0570(7) Uani 1 d .
H5 H 0.0696 1.0075 0.3613 0.068 Uiso 1 calc R
C6 C 0.05217(13) 0.94839(16) 0.5215(2) 0.0459(6) Uani 1 d .
H6 H 0.0837 0.9892 0.5669 0.055 Uiso 1 calc R
C7 C 0.19801(13) 0.86532(13) 0.71569(19) 0.0349(5) Uani 1 d .
C8 C 0.24827(14) 0.84159(15) 0.6161(2) 0.0512(6) Uani 1 d .
H8 H 0.2401 0.7868 0.5821 0.061 Uiso 1 calc R
C9 C 0.31070(16) 0.89827(18) 0.5662(3) 0.0685(8) Uani 1 d .
H9 H 0.3438 0.8813 0.4990 0.082 Uiso 1 calc R
C10 C 0.32407(17) 0.97933(19) 0.6154(3) 0.0726(9) Uani 1 d .
H10 H 0.3662 1.0172 0.5818 0.087 Uiso 1 calc R
C11 C 0.27508(16) 1.00399(17) 0.7140(3) 0.0605(8) Uani 1 d .
H11 H 0.2839 1.0589 0.7475 0.073 Uiso 1 calc R
C12 C 0.21244(14) 0.94791(12) 0.7641(2) 0.0458(6) Uani 1 d .
H12 H 0.1795 0.9656 0.8312 0.055 Uiso 1 calc R
C13 C 0.12244(12) 0.80951(12) 0.7666(2) 0.0321(5) Uani 1 d .
C14 C 0.11863(14) 0.71603(12) 0.7155(2) 0.0426(6) Uani 1 d .
H14A H 0.1145 0.7196 0.6284 0.051 Uiso 1 calc R
H14B H 0.1749 0.6869 0.7349 0.051 Uiso 1 calc R
C15 C 0.04278(14) 0.66154(13) 0.7602(3) 0.0511(6) Uani 1 d .
H15 H 0.0282 0.6655 0.8415 0.061 Uiso 1 calc R
C16 C -0.00510(18) 0.60837(14) 0.6934(3) 0.0807(9) Uani 1 d .
H16A H 0.0075 0.6027 0.6117 0.097 Uiso 1 calc R
H16B H -0.0517 0.5762 0.7278 0.097 Uiso 1 calc R
C17 C 0.12305(13) 0.80581(14) 0.9059(2) 0.0331(5) Uani 1 d .
C18 C 0.17463(13) 0.74579(15) 1.09959(18) 0.0373(5) Uani 1 d .
H18 H 0.1754 0.8028 1.1393 0.045 Uiso 1 calc R
C19 C 0.25273(15) 0.68886(15) 1.1478(2) 0.0399(5) Uani 1 d .
C20 C 0.33577(14) 0.70485(17) 1.0719(2) 0.0536(7) Uani 1 d .
H20A H 0.3647 0.6499 1.0523 0.064 Uiso 1 calc R
H20B H 0.3786 0.7405 1.1160 0.064 Uiso 1 calc R
C21 C 0.25750(16) 0.71037(16) 1.2826(2) 0.0544(7) Uani 1 d .
H21A H 0.2586 0.7728 1.2960 0.065 Uiso 1 calc R
H21B H 0.3103 0.6843 1.3198 0.065 Uiso 1 calc R
C22 C 0.16920(16) 0.66931(18) 1.3317(2) 0.0624(8) Uani 1 d .
H22A H 0.1819 0.6273 1.3948 0.075 Uiso 1 calc R
H22B H 0.1289 0.7137 1.3632 0.075 Uiso 1 calc R
C23 C 0.12802(15) 0.62444(16) 1.2201(2) 0.0490(6) Uani 1 d .
H23 H 0.0858 0.5772 1.2391 0.059 Uiso 1 calc R
C24 C 0.21298(15) 0.59479(14) 1.1497(2) 0.0446(6) Uani 1 d .
C25 C 0.08900(14) 0.69470(15) 1.1375(2) 0.0435(6) Uani 1 d .
H25A H 0.0468 0.7318 1.1803 0.052 Uiso 1 calc R
H25B H 0.0590 0.6692 1.0682 0.052 Uiso 1 calc R
C26 C 0.19239(16) 0.55579(14) 1.0247(2) 0.0595(7) Uani 1 d .
H26A H 0.1581 0.5031 1.0341 0.089 Uiso 1 calc R
H26B H 0.2480 0.5430 0.9839 0.089 Uiso 1 calc R
H26C H 0.1582 0.5969 0.9781 0.089 Uiso 1 calc R
C27 C 0.27256(18) 0.52921(15) 1.2170(3) 0.0693(9) Uani 1 d .
H27A H 0.2425 0.4739 1.2204 0.104 Uiso 1 calc R
H27B H 0.2835 0.5498 1.2974 0.104 Uiso 1 calc R
H27C H 0.3290 0.5229 1.1754 0.104 Uiso 1 calc R

loop_
_atom_site_aniso_label
_atom_site_aniso_U_11
_atom_site_aniso_U_22
_atom_site_aniso_U_33
_atom_site_aniso_U_23
_atom_site_aniso_U_13
_atom_site_aniso_U_12
S1 0.0323(3) 0.0485(3) 0.0355(3) 0.0041(3) -0.0010(3) 0.0060(3)
S2 0.0290(3) 0.0690(4) 0.0487(4) 0.0190(4) -0.0005(3) 0.0004(3)
O1 0.0457(8) 0.0618(10) 0.0366(9) -0.0001(9) 0.0016(8) 0.0170(8)
O2 0.0504(10) 0.151(2) 0.0504(11) -0.0040(14) 0.0088(9) 0.0344(12)
O3 0.0532(10) 0.0768(13) 0.141(2) 0.0502(15) -0.0274(13) -0.0306(9)
N1 0.0303(8) 0.0414(10) 0.0317(10) 0.0029(10) -0.0007(8) 0.0021(9)
C1 0.0295(10) 0.0480(13) 0.0357(11) 0.0043(12) -0.0034(10) 0.0066(11)
C2 0.0383(13) 0.0522(14) 0.0476(15) -0.0018(13) -0.0029(11) 0.0015(12)
C3 0.0529(15) 0.0679(17) 0.0458(16) -0.0105(15) -0.0116(12) 0.0067(14)
C4 0.0683(18) 0.080(2) 0.0375(14) 0.0056(15) 0.0003(14) 0.0229(17)
C5 0.0580(15) 0.0635(16) 0.0495(17) 0.0192(15) 0.0043(13) 0.0039(14)
C6 0.0423(13) 0.0514(14) 0.0438(15) 0.0062(13) -0.0041(11) 0.0006(12)
C7 0.0311(10) 0.0369(12) 0.0368(12) 0.0071(11) -0.0022(10) 0.0023(10)
C8 0.0463(13) 0.0578(15) 0.0495(15) 0.0023(13) 0.0063(13) -0.0022(13)
C9 0.0560(16) 0.090(2) 0.0595(18) 0.0185(19) 0.0193(15) -0.0064(16)
C10 0.0617(18) 0.076(2) 0.081(2) 0.0339(19) -0.0023(17) -0.0214(16)
C11 0.0613(17) 0.0460(13) 0.074(2) 0.0178(16) -0.0134(15) -0.0147(14)
C12 0.0471(12) 0.0390(12) 0.0514(15) 0.0038(14) -0.0047(13) -0.0037(11)
C13 0.0291(10) 0.0304(10) 0.0369(12) -0.0008(11) 0.0001(10) 0.0012(9)
C14 0.0464(13) 0.0395(12) 0.0420(13) -0.0046(11) -0.0082(11) 0.0032(11)
C15 0.0572(14) 0.0422(12) 0.0538(16) 0.0021(13) -0.0102(14) -0.0112(11)
C16 0.087(2) 0.0586(16) 0.096(2) 0.0141(18) -0.0307(19) -0.0243(17)
C17 0.0325(11) 0.0334(12) 0.0333(12) -0.0014(11) -0.0015(10) -0.0026(10)
C18 0.0379(11) 0.0435(13) 0.0305(12) -0.0004(12) -0.0018(9) 0.0020(11)
C19 0.0372(11) 0.0489(13) 0.0335(13) 0.0037(12) -0.0027(11) 0.0015(11)
C20 0.0388(12) 0.0708(17) 0.0512(15) 0.0216(15) -0.0087(12) 0.0011(12)
C21 0.0615(15) 0.0612(16) 0.0405(14) -0.0012(13) -0.0178(13) 0.0035(14)
C22 0.0655(17) 0.088(2) 0.0338(14) 0.0017(15) 0.0015(13) 0.0152(15)
C23 0.0513(13) 0.0595(14) 0.0362(13) 0.0083(15) 0.0044(11) -0.0071(12)
C24 0.0521(14) 0.0426(13) 0.0391(13) 0.0089(12) 0.0020(12) 0.0042(11)
C25 0.0377(12) 0.0571(14) 0.0356(13) 0.0023(13) 0.0016(10) 0.0027(11)
C26 0.0762(18) 0.0453(14) 0.0569(17) -0.0085(14) 0.0047(15) -0.0044(14)
C27 0.085(2) 0.0591(16) 0.0640(19) 0.0134(16) 0.0011(17) 0.0177(15)

loop_
_atom_type_symbol
_atom_type_description
_atom_type_scat_dispersion_real
_atom_type_scat_dispersion_imag
_atom_type_scat_source
C C 0.0033 0.0016 'International Tables Vol C Tables 4.2.6.8 and 6.1.1.4'
H H 0.0000 0.0000 'International Tables Vol C Tables 4.2.6.8 and 6.1.1.4'
N N 0.0061 0.0033 'International Tables Vol C Tables 4.2.6.8 and 6.1.1.4'
O O 0.0106 0.0060 'International Tables Vol C Tables 4.2.6.8 and 6.1.1.4'
S S 0.1246 0.1234 'International Tables Vol C Tables 4.2.6.8 and 6.1.1.4'

loop_
_geom_angle_atom_site_label_1
_geom_angle_atom_site_label_2
_geom_angle_atom_site_label_3
_geom_angle
C1 S1 C13 102.23(10)
O3 S2 O2 118.87(15)
O3 S2 N1 110.00(10)
O2 S2 N1 108.84(10)
O3 S2 C20 108.72(14)
O2 S2 C20 111.71(11)
N1 S2 C20 96.36(9)
C17 N1 C18 115.76(16)
C17 N1 S2 125.47(14)
C18 N1 S2 109.16(12)
C2 C1 C6 119.1(2)
C2 C1 S1 119.81(17)
C6 C1 S1 120.77(18)
C3 C2 C1 121.3(3)
C2 C3 C4 118.9(3)
C5 C4 C3 120.4(2)
C6 C5 C4 120.1(3)
C5 C6 C1 120.1(3)
C8 C7 C12 117.8(2)
C8 C7 C13 123.1(2)
C12 C7 C13 118.87(19)
C7 C8 C9 120.9(2)
C10 C9 C8 120.5(3)
C11 C10 C9 119.5(3)
C10 C11 C12 120.4(3)
C11 C12 C7 120.9(2)
C7 C13 C14 114.51(17)
C7 C13 C17 112.84(18)
C14 C13 C17 109.44(18)
C7 C13 S1 107.67(13)
C14 C13 S1 110.16(14)
C17 C13 S1 101.39(14)
C15 C14 C13 115.37(18)
C16 C15 C14 124.8(3)
O1 C17 N1 117.81(19)
O1 C17 C13 121.33(19)
N1 C17 C13 120.34(18)
N1 C18 C19 107.29(17)
N1 C18 C25 116.15(17)
C19 C18 C25 103.44(18)
C20 C19 C21 118.1(2)
C20 C19 C18 108.91(18)
C21 C19 C18 104.52(19)
C20 C19 C24 117.7(2)
C21 C19 C24 101.76(19)
C18 C19 C24 104.22(18)
C19 C20 S2 108.22(14)
C19 C21 C22 102.5(2)
C23 C22 C21 103.45(19)
C25 C23 C22 108.41(19)
C25 C23 C24 102.26(17)
C22 C23 C24 102.40(18)
C27 C24 C26 107.3(2)
C27 C24 C23 114.5(2)
C26 C24 C23 114.01(19)
C27 C24 C19 113.41(19)
C26 C24 C19 114.97(19)
C23 C24 C19 92.37(17)
C23 C25 C18 102.14(16)

loop_
_geom_bond_atom_site_label_1
_geom_bond_atom_site_label_2
_geom_bond_distance
S1 C1 1.778(2)
S1 C13 1.8711(19)
S2 O3 1.4123(17)
S2 O2 1.414(2)
S2 N1 1.7016(15)
S2 C20 1.773(2)
O1 C17 1.213(2)
N1 C17 1.409(2)
N1 C18 1.495(3)
C1 C2 1.385(3)
C1 C6 1.385(3)
C2 C3 1.377(3)
C3 C4 1.384(3)
C4 C5 1.381(3)
C5 C6 1.380(3)
C7 C8 1.381(3)
C7 C12 1.393(3)
C7 C13 1.518(3)
C8 C9 1.385(3)
C9 C10 1.373(4)
C10 C11 1.366(4)
C11 C12 1.383(3)
C13 C14 1.544(3)
C13 C17 1.547(3)
C14 C15 1.485(3)
C15 C16 1.310(3)
C18 C19 1.545(3)
C18 C25 1.549(3)
C19 C20 1.510(3)
C19 C21 1.533(3)
C19 C24 1.559(3)
C21 C22 1.550(3)
C22 C23 1.543(3)
C23 C25 1.528(3)
C23 C24 1.549(3)
C24 C27 1.533(3)
C24 C26 1.542(3)

loop_
_cod_related_entry_id
_cod_related_entry_database
_cod_related_entry_code
1 ChemSpider 30658553
